data_4306748
loop_
_publ_author_name
'Sebastian C. Junggeburth'
'Oliver Oeckler'
'Dirk Johrendt'
'Wolfgang Schnick'

_publ_contact_author_address
;
  Department Chemie und Biochemie
  Ludwig-Maximilians-Universit\"at
  Butenandtstr. 5-13 (Haus D)
  81377 Muenchen, Germany
;
_publ_contact_author_email wolfgang.schnick@cup.uni-muenchen.de
_publ_contact_author_fax
;
+49/89/2180-77440
;
_publ_contact_author_name
;
  Prof. Dr. W. Schnick
;
_publ_contact_author_phone
;
+49/89/2180-77421
;
_publ_section_title
;
Nitridogermanate Nitrides Sr7[GeN4]N2 and Ca7[GeN4]N2: Synthesis Employing
Sodium Melts, Crystal Structure, and Density-Functional Theory Calculations
;
_journal_name_full 'Inorganic Chemistry'
_journal_page_first 12018
_journal_page_last 12023
_journal_paper_doi 10.1021/ic801562c
_journal_volume 47
_journal_year 2008
_chemical_formula_sum 'Ge N6 Sr7'
_chemical_formula_weight 770.010
_chemical_name_common
;           
Strontium germanium nitride
;
_chemical_name_systematic
;
Heptastrontium monogermanium hexanitride
;
_space_group_IT_number 60
_symmetry_cell_setting orthorhombic
_symmetry_space_group_name_Hall '-P 2n 2ab'
_symmetry_space_group_name_H-M 'P b c n'
_atom_sites_solution_hydrogens none
_atom_sites_solution_primary direct
_atom_sites_solution_secondary difmap
_audit_creation_method SHELXL-97
_audit_update_record
;
2008-01-14 # Formatted by publCIF
;
_cell_angle_alpha 90.00
_cell_angle_beta 90.00
_cell_angle_gamma 90.00
_cell_formula_units_Z 4
_cell_length_a 11.526(2)
_cell_length_b 6.5866(13)
_cell_length_c 13.836(3)
_cell_measurement_reflns_used 1497
_cell_measurement_temperature 293(2)
_cell_measurement_theta_max 26.3
_cell_measurement_theta_min 3.4
_cell_volume 1050.4(4)
_computing_cell_refinement 'IPDS software package (Stoe, 2002)'
_computing_data_collection 'IPDS software package (Stoe, 2002)'
_computing_data_reduction 'IPDS software package (Stoe, 2002)'
_computing_molecular_graphics Diamond
_computing_structure_refinement 'SHELXL-97 (Sheldrick, 1997)'
_computing_structure_solution 'SHELXS-97 (Sheldrick, 1990)'
_diffrn_ambient_temperature 293(2)
_diffrn_detector_area_resol_mean 9
_diffrn_measured_fraction_theta_full 0.993
_diffrn_measured_fraction_theta_max 0.993
_diffrn_measurement_device_type 'Stoe IPDS'
_diffrn_measurement_method oscillation
_diffrn_radiation_monochromator graphite
_diffrn_radiation_source 'fine-focus sealed tube'
_diffrn_radiation_type MoK\a
_diffrn_radiation_wavelength 0.71073
_diffrn_reflns_av_R_equivalents 0.0852
_diffrn_reflns_av_sigmaI/netI 0.0504
_diffrn_reflns_limit_h_max 15
_diffrn_reflns_limit_h_min -15
_diffrn_reflns_limit_k_max 8
_diffrn_reflns_limit_k_min -9
_diffrn_reflns_limit_l_max 19
_diffrn_reflns_limit_l_min -19
_diffrn_reflns_number 9888
_diffrn_reflns_theta_full 29.99
_diffrn_reflns_theta_max 29.99
_diffrn_reflns_theta_min 2.94
_diffrn_standards_decay_% 0
_diffrn_standards_interval_count 0
_diffrn_standards_interval_time 0
_diffrn_standards_number 0
_exptl_absorpt_coefficient_mu 38.040
_exptl_absorpt_correction_T_max 0.4179
_exptl_absorpt_correction_T_min 0.0230
_exptl_absorpt_correction_type numerical
_exptl_absorpt_process_details 'from equivalents'
_exptl_crystal_colour red
_exptl_crystal_density_diffrn 4.869
_exptl_crystal_density_method 'not measured'
_exptl_crystal_description block
_exptl_crystal_F_000 1360
_exptl_crystal_size_max 0.15
_exptl_crystal_size_mid 0.10
_exptl_crystal_size_min 0.07
_refine_diff_density_max 1.023
_refine_diff_density_min -0.998
_refine_diff_density_rms 0.261
_refine_ls_extinction_coef 0.00067(11)
_refine_ls_extinction_expression Fc^*^=kFc[1+0.001xFc^2^\l^3^/sin(2\q)]^-1/4^
_refine_ls_extinction_method SHELXL
_refine_ls_goodness_of_fit_ref 0.892
_refine_ls_hydrogen_treatment none
_refine_ls_matrix_type full
_refine_ls_number_parameters 66
_refine_ls_number_reflns 1524
_refine_ls_number_restraints 0
_refine_ls_restrained_S_all 0.892
_refine_ls_R_factor_all 0.0492
_refine_ls_R_factor_gt 0.0265
_refine_ls_shift/su_max 0.000
_refine_ls_shift/su_mean 0.000
_refine_ls_structure_factor_coef Fsqd
_refine_ls_weighting_details 'calc w=1/[\s^2^(Fo^2^)+(0.0275P)^2^+0.0000P] where P=(Fo^2^+2Fc^2^)/3'
_refine_ls_weighting_scheme calc
_refine_ls_wR_factor_gt 0.0505
_refine_ls_wR_factor_ref 0.0543
_reflns_number_gt 1085
_reflns_number_total 1524
_reflns_threshold_expression >2sigma(I)
_cod_data_source_file ic801562c_si_001_1.cif
_cod_data_source_block Sr7GeN6
_cod_original_cell_volume 1050.5(4)
_cod_database_code 4306748

loop_
_symmetry_equiv_pos_as_xyz
'x, y, z'
'-x+1/2, -y+1/2, z+1/2'
'-x, y, -z+1/2'
'x+1/2, -y+1/2, -z'
'-x, -y, -z'
'x-1/2, y-1/2, -z-1/2'
'x, -y, z-1/2'
'-x-1/2, y-1/2, z'

loop_
_atom_site_label
_atom_site_type_symbol
_atom_site_fract_x
_atom_site_fract_y
_atom_site_fract_z
_atom_site_U_iso_or_equiv
_atom_site_adp_type
_atom_site_occupancy
_atom_site_symmetry_multiplicity
_atom_site_calc_flag
_atom_site_refinement_flags
_atom_site_disorder_assembly
_atom_site_disorder_group
Sr1 Sr 0.03912(4) 0.26287(9) 0.47862(3) 0.00907(12) Uani 1 1 d . . .
Sr2 Sr 0.22647(4) 0.14472(8) 0.12616(3) 0.00979(12) Uani 1 1 d . . .
Sr3 Sr 0.29593(4) 0.38896(8) 0.37661(3) 0.00841(11) Uani 1 1 d . . .
Sr4 Sr 0.0000 0.55958(12) 0.2500 0.01252(15) Uani 1 2 d S . .
Ge1 Ge 0.0000 0.07041(12) 0.2500 0.00647(16) Uani 1 2 d S . .
N1 N 0.1259(4) 0.2414(7) 0.2912(2) 0.0073(8) Uani 1 1 d . . .
N2 N 0.1662(4) 0.4077(8) 0.0021(3) 0.0099(9) Uani 1 1 d . . .
N3 N 0.4541(4) 0.4007(8) 0.1436(3) 0.0131(10) Uani 1 1 d . . .

loop_
_atom_site_aniso_label
_atom_site_aniso_U_11
_atom_site_aniso_U_22
_atom_site_aniso_U_33
_atom_site_aniso_U_23
_atom_site_aniso_U_13
_atom_site_aniso_U_12
Sr1 0.0090(2) 0.0101(2) 0.00816(17) 0.00024(19) 0.00100(14) 0.0002(2)
Sr2 0.0103(2) 0.0111(2) 0.00792(18) 0.00009(18) 0.00079(15) 0.00154(18)
Sr3 0.0078(2) 0.0090(2) 0.00841(18) 0.00006(18) -0.00072(15) -0.00115(17)
Sr4 0.0105(4) 0.0088(3) 0.0182(3) 0.000 0.0009(2) 0.000
Ge1 0.0064(4) 0.0075(4) 0.0054(3) 0.000 -0.0001(2) 0.000
N1 0.007(2) 0.004(2) 0.0111(15) -0.0016(17) -0.0009(12) -0.0009(18)
N2 0.009(2) 0.010(3) 0.0110(16) 0.0005(16) -0.0016(15) 0.0013(19)
N3 0.011(2) 0.015(3) 0.0130(17) -0.0046(17) -0.0053(15) 0.0033(19)

loop_
_atom_type_symbol
_atom_type_description
_atom_type_scat_dispersion_real
_atom_type_scat_dispersion_imag
_atom_type_scat_source
N N 0.0061 0.0033 'International Tables Vol C Tables 4.2.6.8 and 6.1.1.4'
H H 0.0000 0.0000 'International Tables Vol C Tables 4.2.6.8 and 6.1.1.4'
Ge Ge 0.1547 1.8001 'International Tables Vol C Tables 4.2.6.8 and 6.1.1.4'
Sr Sr -1.5307 3.2498 'International Tables Vol C Tables 4.2.6.8 and 6.1.1.4'

loop_
_geom_angle_atom_site_label_1
_geom_angle_atom_site_label_2
_geom_angle_atom_site_label_3
_geom_angle
_geom_angle_site_symmetry_1
_geom_angle_site_symmetry_3
_geom_angle_publ_flag
N3 Sr1 N2 95.35(14) 2 3 ?
N3 Sr1 N2 102.84(15) 2 7_566 ?
N2 Sr1 N2 101.16(14) 3 7_566 ?
N3 Sr1 N1 144.05(15) 2 . ?
N2 Sr1 N1 116.56(13) 3 . ?
N2 Sr1 N1 87.55(13) 7_566 . ?
N3 Sr1 N3 100.12(12) 2 6_556 ?
N2 Sr1 N3 92.94(14) 3 6_556 ?
N2 Sr1 N3 151.67(12) 7_566 6_556 ?
N1 Sr1 N3 64.14(13) . 6_556 ?
N3 Sr1 Sr1 104.47(12) 2 5_566 ?
N2 Sr1 Sr1 51.56(11) 3 5_566 ?
N2 Sr1 Sr1 49.61(11) 7_566 5_566 ?
N1 Sr1 Sr1 108.23(10) . 5_566 ?
N3 Sr1 Sr1 137.95(9) 6_556 5_566 ?
N3 Sr1 Sr3 117.05(11) 2 . ?
N2 Sr1 Sr3 139.40(11) 3 . ?
N2 Sr1 Sr3 50.48(10) 7_566 . ?
N1 Sr1 Sr3 46.31(9) . . ?
N3 Sr1 Sr3 103.83(8) 6_556 . ?
Sr1 Sr1 Sr3 94.67(2) 5_566 . ?
N3 Sr1 Sr3 92.79(11) 2 8_655 ?
N2 Sr1 Sr3 145.51(11) 3 8_655 ?
N2 Sr1 Sr3 109.57(11) 7_566 8_655 ?
N1 Sr1 Sr3 51.57(10) . 8_655 ?
N3 Sr1 Sr3 52.61(9) 6_556 8_655 ?
Sr1 Sr1 Sr3 155.12(3) 5_566 8_655 ?
Sr3 Sr1 Sr3 61.162(15) . 8_655 ?
N3 Sr1 Ge1 132.73(13) 2 . ?
N2 Sr1 Ge1 96.41(9) 3 . ?
N2 Sr1 Ge1 119.31(9) 7_566 . ?
N1 Sr1 Ge1 33.99(9) . . ?
N3 Sr1 Ge1 33.73(8) 6_556 . ?
Sr1 Sr1 Ge1 118.52(2) 5_566 . ?
Sr3 Sr1 Ge1 79.710(15) . . ?
Sr3 Sr1 Ge1 55.041(15) 8_655 . ?
N3 Sr1 Sr2 60.98(12) 2 2 ?
N2 Sr1 Sr2 126.66(10) 3 2 ?
N2 Sr1 Sr2 49.11(10) 7_566 2 ?
N1 Sr1 Sr2 106.24(9) . 2 ?
N3 Sr1 Sr2 135.38(9) 6_556 2 ?
Sr1 Sr1 Sr2 86.61(2) 5_566 2 ?
Sr3 Sr1 Sr2 61.117(19) . 2 ?
Sr3 Sr1 Sr2 86.31(2) 8_655 2 ?
Ge1 Sr1 Sr2 135.580(18) . 2 ?
N3 Sr1 Sr2 107.99(12) 2 3 ?
N2 Sr1 Sr2 46.68(10) 3 3 ?
N2 Sr1 Sr2 136.44(10) 7_566 3 ?
N1 Sr1 Sr2 85.20(9) . 3 ?
N3 Sr1 Sr2 47.01(9) 6_556 3 ?
Sr1 Sr1 Sr2 92.63(2) 5_566 3 ?
Sr3 Sr1 Sr2 130.667(19) . 3 ?
Sr3 Sr1 Sr2 99.00(2) 8_655 3 ?
Ge1 Sr1 Sr2 54.410(11) . 3 ?
Sr2 Sr1 Sr2 168.185(16) 2 3 ?
N3 Sr1 Sr3 53.17(11) 2 4_456 ?
N2 Sr1 Sr3 47.53(10) 3 4_456 ?
N2 Sr1 Sr3 126.46(10) 7_566 4_456 ?
N1 Sr1 Sr3 141.89(9) . 4_456 ?
N3 Sr1 Sr3 80.93(8) 6_556 4_456 ?
Sr1 Sr1 Sr3 87.15(2) 5_566 4_456 ?
Sr3 Sr1 Sr3 170.099(17) . 4_456 ?
Sr3 Sr1 Sr3 117.68(2) 8_655 4_456 ?
Ge1 Sr1 Sr3 107.97(2) . 4_456 ?
Sr2 Sr1 Sr3 109.37(2) 2 4_456 ?
Sr2 Sr1 Sr3 58.818(19) 3 4_456 ?
N2 Sr2 N2 95.32(15) . 8_655 ?
N2 Sr2 N1 107.49(14) . . ?
N2 Sr2 N1 156.17(14) 8_655 . ?
N2 Sr2 N3 105.18(15) . 8_655 ?
N2 Sr2 N3 93.97(15) 8_655 8_655 ?
N1 Sr2 N3 73.82(14) . 8_655 ?
N2 Sr2 N3 85.06(14) . . ?
N2 Sr2 N3 88.62(14) 8_655 . ?
N1 Sr2 N3 99.88(12) . . ?
N3 Sr2 N3 169.12(16) 8_655 . ?
N2 Sr2 Ge1 104.27(11) . . ?
N2 Sr2 Ge1 130.58(11) 8_655 . ?
N1 Sr2 Ge1 37.38(10) . . ?
N3 Sr2 Ge1 37.36(10) 8_655 . ?
N3 Sr2 Ge1 137.24(8) . . ?
N2 Sr2 Sr2 50.99(10) . 8_665 ?
N2 Sr2 Sr2 120.63(11) 8_655 8_665 ?
N1 Sr2 Sr2 80.40(11) . 8_665 ?
N3 Sr2 Sr2 136.77(12) 8_655 8_665 ?
N3 Sr2 Sr2 48.07(10) . 8_665 ?
Ge1 Sr2 Sr2 106.68(2) . 8_665 ?
N2 Sr2 Sr2 135.94(10) . 8_655 ?
N2 Sr2 Sr2 48.52(10) 8_655 8_655 ?
N1 Sr2 Sr2 108.03(11) . 8_655 ?
N3 Sr2 Sr2 61.81(12) 8_655 8_655 ?
N3 Sr2 Sr2 113.30(10) . 8_655 ?
Ge1 Sr2 Sr2 88.94(2) . 8_655 ?
Sr2 Sr2 Sr2 161.29(3) 8_665 8_655 ?
N2 Sr2 Sr1 72.10(11) . 2_554 ?
N2 Sr2 Sr1 49.33(11) 8_655 2_554 ?
N1 Sr2 Sr1 144.66(10) . 2_554 ?
N3 Sr2 Sr1 141.35(9) 8_655 2_554 ?
N3 Sr2 Sr1 44.92(8) . 2_554 ?
Ge1 Sr2 Sr1 176.050(18) . 2_554 ?
Sr2 Sr2 Sr1 72.411(17) 8_665 2_554 ?
Sr2 Sr2 Sr1 92.69(2) 8_655 2_554 ?
N2 Sr2 Sr3 49.43(10) . 2_554 ?
N2 Sr2 Sr3 49.27(10) 8_655 2_554 ?
N1 Sr2 Sr3 147.55(9) . 2_554 ?
N3 Sr2 Sr3 89.64(9) 8_655 2_554 ?
N3 Sr2 Sr3 100.01(7) . 2_554 ?
Ge1 Sr2 Sr3 117.917(18) . 2_554 ?
Sr2 Sr2 Sr3 94.312(12) 8_665 2_554 ?
Sr2 Sr2 Sr3 87.077(12) 8_655 2_554 ?
Sr1 Sr2 Sr3 58.620(15) 2_554 2_554 ?
N2 Sr2 Sr1 47.41(11) . 3 ?
N2 Sr2 Sr1 105.97(10) 8_655 3 ?
N1 Sr2 Sr1 85.41(9) . 3 ?
N3 Sr2 Sr1 58.69(11) 8_655 3 ?
N3 Sr2 Sr1 130.57(9) . 3 ?
Ge1 Sr2 Sr1 62.184(18) . 3 ?
Sr2 Sr2 Sr1 85.540(19) 8_665 3 ?
Sr2 Sr2 Sr1 111.35(2) 8_655 3 ?
Sr1 Sr2 Sr1 113.866(18) 2_554 3 ?
Sr3 Sr2 Sr1 62.203(14) 2_554 3 ?
N2 Sr2 Sr4 131.51(11) . 6_656 ?
N2 Sr2 Sr4 78.92(10) 8_655 6_656 ?
N1 Sr2 Sr4 90.60(9) . 6_656 ?
N3 Sr2 Sr4 123.16(11) 8_655 6_656 ?
N3 Sr2 Sr4 47.05(9) . 6_656 ?
Ge1 Sr2 Sr4 115.929(19) . 6_656 ?
Sr2 Sr2 Sr4 90.64(2) 8_665 6_656 ?
Sr2 Sr2 Sr4 72.93(2) 8_655 6_656 ?
Sr1 Sr2 Sr4 68.009(19) 2_554 6_656 ?
Sr3 Sr2 Sr4 121.616(16) 2_554 6_656 ?
Sr1 Sr2 Sr4 174.88(2) 3 6_656 ?
N1 Sr3 N2 98.81(15) . 2 ?
N1 Sr3 N2 93.67(14) . 7_566 ?
N2 Sr3 N2 92.07(14) 2 7_566 ?
N1 Sr3 N1 112.53(15) . 8_665 ?
N2 Sr3 N1 147.98(14) 2 8_665 ?
N2 Sr3 N1 92.28(14) 7_566 8_665 ?
N1 Sr3 N3 138.49(13) . 3_655 ?
N2 Sr3 N3 85.37(14) 2 3_655 ?
N2 Sr3 N3 127.61(14) 7_566 3_655 ?
N1 Sr3 N3 67.08(14) 8_665 3_655 ?
N1 Sr3 Ge1 118.04(9) . 6_666 ?
N2 Sr3 Ge1 121.22(10) 2 6_666 ?
N2 Sr3 Ge1 126.14(11) 7_566 6_666 ?
N1 Sr3 Ge1 37.08(9) 8_665 6_666 ?
N3 Sr3 Ge1 36.62(9) 3_655 6_666 ?
N1 Sr3 Sr1 54.02(9) . . ?
N2 Sr3 Sr1 71.93(10) 2 . ?
N2 Sr3 Sr1 50.06(11) 7_566 . ?
N1 Sr3 Sr1 132.20(9) 8_665 . ?
N3 Sr3 Sr1 156.57(9) 3_655 . ?
Ge1 Sr3 Sr1 166.73(2) 6_666 . ?
N1 Sr3 Sr1 156.45(11) . 8_665 ?
N2 Sr3 Sr1 99.73(10) 2 8_665 ?
N2 Sr3 Sr1 71.30(11) 7_566 8_665 ?
N1 Sr3 Sr1 52.27(8) 8_665 8_665 ?
N3 Sr3 Sr1 57.79(10) 3_655 8_665 ?
Ge1 Sr3 Sr1 62.817(18) 6_666 8_665 ?
Sr1 Sr3 Sr1 119.44(2) . 8_665 ?
N1 Sr3 Sr3 97.51(11) . 8_665 ?
N2 Sr3 Sr3 138.78(9) 2 8_665 ?
N2 Sr3 Sr3 49.25(10) 7_566 8_665 ?
N1 Sr3 Sr3 45.44(9) 8_665 8_665 ?
N3 Sr3 Sr3 106.20(11) 3_655 8_665 ?
Ge1 Sr3 Sr3 82.42(2) 6_666 8_665 ?
Sr1 Sr3 Sr3 88.05(2) . 8_665 ?
Sr1 Sr3 Sr3 58.939(17) 8_665 8_665 ?
N1 Sr3 Sr3 52.17(11) . 8_655 ?
N2 Sr3 Sr3 49.35(10) 2 8_655 ?
N2 Sr3 Sr3 107.94(11) 7_566 8_655 ?
N1 Sr3 Sr3 154.40(8) 8_665 8_655 ?
N3 Sr3 Sr3 109.27(11) 3_655 8_655 ?
Ge1 Sr3 Sr3 125.91(2) 6_666 8_655 ?
Sr1 Sr3 Sr3 59.899(18) . 8_655 ?
Sr1 Sr3 Sr3 148.936(17) 8_665 8_655 ?
Sr3 Sr3 Sr3 144.36(3) 8_665 8_655 ?
N1 Sr3 Sr2 112.91(9) . 2 ?
N2 Sr3 Sr2 46.61(9) 2 2 ?
N2 Sr3 Sr2 48.64(9) 7_566 2 ?
N1 Sr3 Sr2 120.32(8) 8_665 2 ?
N3 Sr3 Sr2 99.91(8) 3_655 2 ?
Ge1 Sr3 Sr2 129.040(18) 6_666 2 ?
Sr1 Sr3 Sr2 60.263(14) . 2 ?
Sr1 Sr3 Sr2 71.117(15) 8_665 2 ?
Sr3 Sr3 Sr2 92.183(12) 8_665 2 ?
Sr3 Sr3 Sr2 85.202(12) 8_655 2 ?
N1 Sr3 Sr1 140.57(11) . 4_556 ?
N2 Sr3 Sr1 45.57(10) 2 4_556 ?
N2 Sr3 Sr1 102.45(9) 7_566 4_556 ?
N1 Sr3 Sr1 102.63(9) 8_665 4_556 ?
N3 Sr3 Sr1 44.28(8) 3_655 4_556 ?
Ge1 Sr3 Sr1 80.43(2) 6_666 4_556 ?
Sr1 Sr3 Sr1 112.478(18) . 4_556 ?
Sr1 Sr3 Sr1 62.32(2) 8_665 4_556 ?
Sr3 Sr3 Sr1 120.300(17) 8_665 4_556 ?
Sr3 Sr3 Sr1 88.497(18) 8_655 4_556 ?
Sr2 Sr3 Sr1 58.980(15) 2 4_556 ?
N1 Sr4 N1 73.3(2) 3 . ?
N1 Sr4 N3 131.96(14) 3 6_566 ?
N1 Sr4 N3 130.44(12) . 6_566 ?
N1 Sr4 N3 130.44(12) 3 8_665 ?
N1 Sr4 N3 131.96(14) . 8_665 ?
N3 Sr4 N3 69.67(18) 6_566 8_665 ?
N1 Sr4 Ge1 36.64(10) 3 . ?
N1 Sr4 Ge1 36.64(10) . . ?
N3 Sr4 Ge1 145.16(9) 6_566 . ?
N3 Sr4 Ge1 145.16(9) 8_665 . ?
N1 Sr4 Ge1 143.36(10) 3 1_565 ?
N1 Sr4 Ge1 143.36(10) . 1_565 ?
N3 Sr4 Ge1 34.84(9) 6_566 1_565 ?
N3 Sr4 Ge1 34.84(9) 8_665 1_565 ?
Ge1 Sr4 Ge1 180.0 . 1_565 ?
N1 Sr4 Sr2 75.21(9) 3 6_566 ?
N1 Sr4 Sr2 120.21(9) . 6_566 ?
N3 Sr4 Sr2 56.76(10) 6_566 6_566 ?
N3 Sr4 Sr2 107.14(10) 8_665 6_566 ?
Ge1 Sr4 Sr2 98.883(15) . 6_566 ?
Ge1 Sr4 Sr2 81.117(15) 1_565 6_566 ?
N1 Sr4 Sr2 120.21(9) 3 8_665 ?
N1 Sr4 Sr2 75.21(9) . 8_665 ?
N3 Sr4 Sr2 107.14(10) 6_566 8_665 ?
N3 Sr4 Sr2 56.76(10) 8_665 8_665 ?
Ge1 Sr4 Sr2 98.883(15) . 8_665 ?
Ge1 Sr4 Sr2 81.117(15) 1_565 8_665 ?
Sr2 Sr4 Sr2 162.23(3) 6_566 8_665 ?
N1 Sr4 Sr3 160.08(9) 3 8_665 ?
N1 Sr4 Sr3 90.81(10) . 8_665 ?
N3 Sr4 Sr3 51.56(11) 6_566 8_665 ?
N3 Sr4 Sr3 69.23(10) 8_665 8_665 ?
Ge1 Sr4 Sr3 126.490(14) . 8_665 ?
Ge1 Sr4 Sr3 53.510(14) 1_565 8_665 ?
Sr2 Sr4 Sr3 103.97(2) 6_566 8_665 ?
Sr2 Sr4 Sr3 64.850(16) 8_665 8_665 ?
N1 Sr4 Sr3 90.81(10) 3 6_566 ?
N1 Sr4 Sr3 160.08(9) . 6_566 ?
N3 Sr4 Sr3 69.23(10) 6_566 6_566 ?
N3 Sr4 Sr3 51.56(10) 8_665 6_566 ?
Ge1 Sr4 Sr3 126.490(14) . 6_566 ?
Ge1 Sr4 Sr3 53.510(14) 1_565 6_566 ?
Sr2 Sr4 Sr3 64.850(16) 6_566 6_566 ?
Sr2 Sr4 Sr3 103.97(2) 8_665 6_566 ?
Sr3 Sr4 Sr3 107.02(3) 8_665 6_566 ?
N1 Sr4 Sr1 47.94(8) 3 3 ?
N1 Sr4 Sr1 80.36(8) . 3 ?
N3 Sr4 Sr1 149.20(9) 6_566 3 ?
N3 Sr4 Sr1 89.86(9) 8_665 3 ?
Ge1 Sr4 Sr1 58.549(15) . 3 ?
Ge1 Sr4 Sr1 121.451(15) 1_565 3 ?
Sr2 Sr4 Sr1 111.993(15) 6_566 3 ?
Sr2 Sr4 Sr1 77.680(14) 8_665 3 ?
Sr3 Sr4 Sr1 142.512(11) 8_665 3 ?
Sr3 Sr4 Sr1 80.043(16) 6_566 3 ?
N1 Sr4 Sr1 80.36(8) 3 . ?
N1 Sr4 Sr1 47.94(8) . . ?
N3 Sr4 Sr1 89.86(9) 6_566 . ?
N3 Sr4 Sr1 149.20(9) 8_665 . ?
Ge1 Sr4 Sr1 58.549(15) . . ?
Ge1 Sr4 Sr1 121.451(14) 1_565 . ?
Sr2 Sr4 Sr1 77.680(14) 6_566 . ?
Sr2 Sr4 Sr1 111.993(15) 8_665 . ?
Sr3 Sr4 Sr1 80.043(16) 8_665 . ?
Sr3 Sr4 Sr1 142.512(12) 6_566 . ?
Sr1 Sr4 Sr1 117.10(3) 3 . ?
N3 Ge1 N3 108.9(3) 6_556 8_655 ?
N3 Ge1 N1 108.74(19) 6_556 . ?
N3 Ge1 N1 111.09(19) 8_655 . ?
N3 Ge1 N1 111.09(19) 6_556 3 ?
N3 Ge1 N1 108.74(19) 8_655 3 ?
N1 Ge1 N1 108.3(3) . 3 ?
N3 Ge1 Sr2 56.47(15) 6_556 3 ?
N3 Ge1 Sr2 137.09(15) 8_655 3 ?
N1 Ge1 Sr2 111.81(12) . 3 ?
N1 Ge1 Sr2 56.43(11) 3 3 ?
N3 Ge1 Sr2 137.09(15) 6_556 . ?
N3 Ge1 Sr2 56.47(15) 8_655 . ?
N1 Ge1 Sr2 56.43(11) . . ?
N1 Ge1 Sr2 111.81(12) 3 . ?
Sr2 Ge1 Sr2 162.18(4) 3 . ?
N3 Ge1 Sr3 89.98(15) 6_556 6_556 ?
N3 Ge1 Sr3 63.99(15) 8_655 6_556 ?
N1 Ge1 Sr3 160.96(12) . 6_556 ?
N1 Ge1 Sr3 59.79(14) 3 6_556 ?
Sr2 Ge1 Sr3 75.222(19) 3 6_556 ?
Sr2 Ge1 Sr3 111.836(19) . 6_556 ?
N3 Ge1 Sr3 63.99(15) 6_556 8_655 ?
N3 Ge1 Sr3 89.98(15) 8_655 8_655 ?
N1 Ge1 Sr3 59.79(14) . 8_655 ?
N1 Ge1 Sr3 160.96(12) 3 8_655 ?
Sr2 Ge1 Sr3 111.836(19) 3 8_655 ?
Sr2 Ge1 Sr3 75.222(19) . 8_655 ?
Sr3 Ge1 Sr3 135.66(4) 6_556 8_655 ?
N3 Ge1 Sr4 125.55(15) 6_556 . ?
N3 Ge1 Sr4 125.55(15) 8_655 . ?
N1 Ge1 Sr4 54.15(14) . . ?
N1 Ge1 Sr4 54.15(14) 3 . ?
Sr2 Ge1 Sr4 81.091(18) 3 . ?
Sr2 Ge1 Sr4 81.091(18) . . ?
Sr3 Ge1 Sr4 112.171(18) 6_556 . ?
Sr3 Ge1 Sr4 112.171(18) 8_655 . ?
N3 Ge1 Sr4 54.45(15) 6_556 1_545 ?
N3 Ge1 Sr4 54.45(15) 8_655 1_545 ?
N1 Ge1 Sr4 125.85(14) . 1_545 ?
N1 Ge1 Sr4 125.85(14) 3 1_545 ?
Sr2 Ge1 Sr4 98.909(18) 3 1_545 ?
Sr2 Ge1 Sr4 98.909(18) . 1_545 ?
Sr3 Ge1 Sr4 67.829(18) 6_556 1_545 ?
Sr3 Ge1 Sr4 67.829(18) 8_655 1_545 ?
Sr4 Ge1 Sr4 180.0 . 1_545 ?
N3 Ge1 Sr1 63.00(15) 6_556 . ?
N3 Ge1 Sr1 151.99(15) 8_655 . ?
N1 Ge1 Sr1 54.00(11) . . ?
N1 Ge1 Sr1 98.96(12) 3 . ?
Sr2 Ge1 Sr1 63.406(16) 3 . ?
Sr2 Ge1 Sr1 109.478(18) . . ?
Sr3 Ge1 Sr1 138.212(13) 6_556 . ?
Sr3 Ge1 Sr1 62.142(15) 8_655 . ?
Sr4 Ge1 Sr1 68.361(16) . . ?
Sr4 Ge1 Sr1 111.639(16) 1_545 . ?
N3 Ge1 Sr1 151.99(15) 6_556 3 ?
N3 Ge1 Sr1 63.00(15) 8_655 3 ?
N1 Ge1 Sr1 98.96(12) . 3 ?
N1 Ge1 Sr1 54.00(11) 3 3 ?
Sr2 Ge1 Sr1 109.478(19) 3 3 ?
Sr2 Ge1 Sr1 63.406(16) . 3 ?
Sr3 Ge1 Sr1 62.142(15) 6_556 3 ?
Sr3 Ge1 Sr1 138.212(13) 8_655 3 ?
Sr4 Ge1 Sr1 68.361(16) . 3 ?
Sr4 Ge1 Sr1 111.639(16) 1_545 3 ?
Sr1 Ge1 Sr1 136.72(3) . 3 ?
Ge1 N1 Sr3 164.7(2) . . ?
Ge1 N1 Sr4 89.21(16) . . ?
Sr3 N1 Sr4 103.18(17) . . ?
Ge1 N1 Sr2 86.19(14) . . ?
Sr3 N1 Sr2 99.16(15) . . ?
Sr4 N1 Sr2 104.41(13) . . ?
Ge1 N1 Sr3 83.14(17) . 8_655 ?
Sr3 N1 Sr3 82.39(12) . 8_655 ?
Sr4 N1 Sr3 161.99(17) . 8_655 ?
Sr2 N1 Sr3 91.38(14) . 8_655 ?
Ge1 N1 Sr1 92.00(15) . . ?
Sr3 N1 Sr1 79.66(10) . . ?
Sr4 N1 Sr1 87.89(13) . . ?
Sr2 N1 Sr1 167.5(2) . . ?
Sr3 N1 Sr1 76.16(10) 8_655 . ?
Sr2 N2 Sr1 85.90(14) . 3 ?
Sr2 N2 Sr2 80.50(12) . 8_665 ?
Sr1 N2 Sr2 125.95(17) 3 8_665 ?
Sr2 N2 Sr1 142.89(18) . 7_565 ?
Sr1 N2 Sr1 78.84(14) 3 7_565 ?
Sr2 N2 Sr1 81.56(14) 8_665 7_565 ?
Sr2 N2 Sr3 83.96(15) . 2_554 ?
Sr1 N2 Sr3 86.90(14) 3 2_554 ?
Sr2 N2 Sr3 142.0(2) 8_665 2_554 ?
Sr1 N2 Sr3 128.10(16) 7_565 2_554 ?
Sr2 N2 Sr3 129.29(19) . 7_565 ?
Sr1 N2 Sr3 140.82(17) 3 7_565 ?
Sr2 N2 Sr3 82.08(14) 8_665 7_565 ?
Sr1 N2 Sr3 79.46(13) 7_565 7_565 ?
Sr3 N2 Sr3 81.40(12) 2_554 7_565 ?
Ge1 N3 Sr1 158.7(3) 6_666 2_554 ?
Ge1 N3 Sr2 86.17(18) 6_666 8_665 ?
Sr1 N3 Sr2 101.61(14) 2_554 8_665 ?
Ge1 N3 Sr4 90.72(15) 6_666 6_656 ?
Sr1 N3 Sr4 97.46(17) 2_554 6_656 ?
Sr2 N3 Sr4 134.52(19) 8_665 6_656 ?
Ge1 N3 Sr3 79.39(16) 6_666 3_655 ?
Sr1 N3 Sr3 82.55(13) 2_554 3_655 ?
Sr2 N3 Sr3 142.3(2) 8_665 3_655 ?
Sr4 N3 Sr3 80.66(13) 6_656 3_655 ?
Ge1 N3 Sr1 83.27(18) 6_666 6_666 ?
Sr1 N3 Sr1 79.88(12) 2_554 6_666 ?
Sr2 N3 Sr1 74.30(13) 8_665 6_666 ?
Sr4 N3 Sr1 150.26(19) 6_656 6_666 ?
Sr3 N3 Sr1 69.60(11) 3_655 6_666 ?
Ge1 N3 Sr2 127.1(2) 6_666 . ?
Sr1 N3 Sr2 74.10(12) 2_554 . ?
Sr2 N3 Sr2 70.12(11) 8_665 . ?
Sr4 N3 Sr2 76.19(13) 6_656 . ?
Sr3 N3 Sr2 144.35(19) 3_655 . ?
Sr1 N3 Sr2 129.86(14) 6_666 . ?

loop_
_geom_bond_atom_site_label_1
_geom_bond_atom_site_label_2
_geom_bond_distance
_geom_bond_site_symmetry_2
_geom_bond_publ_flag
Sr1 N3 2.526(4) 2 ?
Sr1 N2 2.565(5) 3 ?
Sr1 N2 2.638(5) 7_566 ?
Sr1 N1 2.783(4) . ?
Sr1 N3 3.084(5) 6_556 ?
Sr1 Sr1 3.3047(13) 5_566 ?
Sr1 Sr3 3.3828(9) . ?
Sr1 Sr3 3.4165(8) 8_655 ?
Sr1 Ge1 3.4375(8) . ?
Sr1 Sr2 3.4406(8) 2 ?
Sr1 Sr2 3.4755(9) 3 ?
Sr1 Sr3 3.5875(8) 4_456 ?
Sr2 N2 2.535(5) . ?
Sr2 N2 2.629(4) 8_655 ?
Sr2 N1 2.639(4) . ?
Sr2 N3 2.641(5) 8_655 ?
Sr2 N3 3.128(5) . ?
Sr2 Ge1 3.1606(7) . ?
Sr2 Sr2 3.3377(7) 8_665 ?
Sr2 Sr2 3.3377(7) 8_655 ?
Sr2 Sr1 3.4406(8) 2_554 ?
Sr2 Sr3 3.4695(9) 2_554 ?
Sr2 Sr1 3.4755(9) 3 ?
Sr2 Sr4 3.6320(7) 6_656 ?
Sr3 N1 2.487(4) . ?
Sr3 N2 2.650(5) 2 ?
Sr3 N2 2.655(5) 7_566 ?
Sr3 N1 2.757(5) 8_665 ?
Sr3 N3 2.896(5) 3_655 ?
Sr3 Ge1 3.1671(7) 6_666 ?
Sr3 Sr1 3.4165(8) 8_665 ?
Sr3 Sr3 3.4593(7) 8_665 ?
Sr3 Sr3 3.4593(7) 8_655 ?
Sr3 Sr2 3.4695(9) 2 ?
Sr3 Sr1 3.5875(8) 4_556 ?
Sr4 N1 2.612(5) 3 ?
Sr4 N1 2.612(5) . ?
Sr4 N3 2.738(5) 6_566 ?
Sr4 N3 2.738(5) 8_665 ?
Sr4 Ge1 3.2220(14) . ?
Sr4 Ge1 3.3646(14) 1_565 ?
Sr4 Sr2 3.6320(7) 6_566 ?
Sr4 Sr2 3.6320(7) 8_665 ?
Sr4 Sr3 3.6481(8) 8_665 ?
Sr4 Sr3 3.6481(8) 6_566 ?
Sr4 Sr1 3.7455(8) 3 ?
Ge1 N3 1.922(4) 6_556 ?
Ge1 N3 1.922(4) 8_655 ?
Ge1 N1 1.923(5) . ?
Ge1 N1 1.923(4) 3 ?
Ge1 Sr2 3.1606(7) 3 ?
Ge1 Sr3 3.1671(7) 6_556 ?
Ge1 Sr3 3.1671(7) 8_655 ?
Ge1 Sr4 3.3647(14) 1_545 ?
Ge1 Sr1 3.4375(8) 3 ?
N1 Sr3 2.757(5) 8_655 ?
N2 Sr1 2.565(5) 3 ?
N2 Sr2 2.629(4) 8_665 ?
N2 Sr1 2.638(5) 7_565 ?
N2 Sr3 2.650(5) 2_554 ?
N2 Sr3 2.655(5) 7_565 ?
N3 Ge1 1.922(4) 6_666 ?
N3 Sr1 2.526(4) 2_554 ?
N3 Sr2 2.641(5) 8_665 ?
N3 Sr4 2.738(5) 6_656 ?
N3 Sr3 2.896(5) 3_655 ?
N3 Sr1 3.084(5) 6_666 ?
